data_7100415
loop_
_publ_author_name
'Daniel Mindiola'
'Brad C. Bailey'
'Falguni Basuli'
'Doug Brown'
'Rodney L. Clark'
'John C. Huffman'

_publ_section_title
;
Latent low-coordinate titanium imides supported by a
sterically encumbering beta-diketiminate ligand
;
_journal_name_full 'Chemical Communications'
_journal_paper_doi 10.1039/b500350d
_journal_year 2005
_chemical_formula_sum 'C49 H75.5 N3 O0.25 Ti'
_chemical_formula_weight 758.52
_space_group_IT_number 2
_symmetry_cell_setting triclinic
_symmetry_space_group_name_Hall '-P 1'
_symmetry_space_group_name_H-M 'P -1'
_cell_angle_alpha 86.622(2)
_cell_angle_beta 88.397(2)
_cell_angle_gamma 89.408(2)
_cell_formula_units_Z 4
_cell_length_a 12.5278(9)
_cell_length_b 18.9350(14)
_cell_length_c 19.1865(14)
_cell_measurement_temperature 126(2)
_cell_volume 4541.4(6)
_diffrn_ambient_temperature 126(2)
_exptl_crystal_density_diffrn 1.109
_cod_depositor_comments
;
The following automatic conversions were performed:
'_symmetry_cell_setting' value 'Triclinic' changed to 'triclinic'
according to '/home/saulius/struct/CIF-dictionaries/cif_core.dic'
dictionary named 'cif_core.dic' version 2.4.1 from 2010-06-29.

Automatic conversion script
Id: cif_fix_enum 1527 2010-12-29 10:47:43Z saulius 
;
_cod_original_formula_sum 'C49 H75.50 N3 O0.25 Ti'
_cod_database_code 7100415

loop_
_symmetry_equiv_pos_as_xyz
'x, y, z'
'-x, -y, -z'

loop_
_atom_site_label
_atom_site_type_symbol
_atom_site_fract_x
_atom_site_fract_y
_atom_site_fract_z
_atom_site_U_iso_or_equiv
_atom_site_adp_type
_atom_site_occupancy
_atom_site_symmetry_multiplicity
_atom_site_calc_flag
_atom_site_refinement_flags
_atom_site_disorder_assembly
_atom_site_disorder_group
Ti1 Ti 1.183619(17) 0.341375(11) 0.229708(11) 0.01288(5) Uani 1 1 d . . .
N2 N 1.29639(8) 0.38915(5) 0.16869(5) 0.0134(2) Uani 1 1 d . . .
C3 C 1.36660(9) 0.41282(6) 0.21575(6) 0.0141(2) Uani 1 1 d . . .
C4 C 1.32998(10) 0.44018(7) 0.27743(6) 0.0153(2) Uani 1 1 d . . .
C5 C 1.22664(10) 0.46042(6) 0.30626(6) 0.0144(2) Uani 1 1 d . . .
N6 N 1.14081(8) 0.42492(5) 0.29151(5) 0.01330(19) Uani 1 1 d . . .
C7 C 1.31304(9) 0.39344(6) 0.09423(6) 0.0151(2) Uani 1 1 d . . .
C8 C 1.31606(9) 0.46073(7) 0.05822(6) 0.0164(2) Uani 1 1 d . . .
C9 C 1.31716(11) 0.46375(8) -0.01452(7) 0.0214(3) Uani 1 1 d . . .
C10 C 1.31881(11) 0.40315(8) -0.05105(7) 0.0242(3) Uani 1 1 d . . .
C11 C 1.32211(11) 0.33794(8) -0.01548(7) 0.0217(3) Uani 1 1 d . . .
C12 C 1.31969(10) 0.33125(7) 0.05747(6) 0.0175(2) Uani 1 1 d . . .
C13 C 1.33344(12) 0.25767(7) 0.09259(7) 0.0231(3) Uani 1 1 d . . .
C14 C 1.44178(14) 0.22599(9) 0.07118(9) 0.0334(4) Uani 1 1 d . . .
C15 C 1.24392(13) 0.20661(8) 0.07787(9) 0.0295(3) Uani 1 1 d . . .
C16 C 1.31888(10) 0.52901(7) 0.09586(7) 0.0185(3) Uani 1 1 d . . .
C17 C 1.37625(13) 0.58884(8) 0.05349(9) 0.0279(3) Uani 1 1 d . . .
C18 C 1.20770(12) 0.55260(9) 0.11796(9) 0.0295(3) Uani 1 1 d . . .
C19 C 1.48981(9) 0.40202(7) 0.20846(6) 0.0174(2) Uani 1 1 d . . .
C20 C 1.53563(11) 0.40782(9) 0.13346(8) 0.0258(3) Uani 1 1 d . . .
C21 C 1.55171(13) 0.45387(11) 0.24927(11) 0.0403(4) Uani 1 1 d . . .
C22 C 1.51295(13) 0.32647(9) 0.23913(9) 0.0329(4) Uani 1 1 d . . .
C23 C 1.23393(10) 0.52486(7) 0.35280(6) 0.0184(3) Uani 1 1 d . . .
C24 C 1.30751(12) 0.50695(9) 0.41442(8) 0.0260(3) Uani 1 1 d . . .
C25 C 1.28467(13) 0.58590(8) 0.30637(8) 0.0262(3) Uani 1 1 d . . .
C26 C 1.12812(11) 0.55351(8) 0.38250(8) 0.0224(3) Uani 1 1 d . . .
C27 C 1.03755(9) 0.43047(6) 0.32682(6) 0.0143(2) Uani 1 1 d . . .
C28 C 0.95018(10) 0.46087(6) 0.29100(6) 0.0156(2) Uani 1 1 d . . .
C29 C 0.85298(10) 0.46625(7) 0.32760(7) 0.0202(3) Uani 1 1 d . . .
C30 C 0.84012(11) 0.43942(7) 0.39571(7) 0.0224(3) Uani 1 1 d . . .
C31 C 0.92461(10) 0.40482(7) 0.42818(7) 0.0202(3) Uani 1 1 d . . .
C32 C 1.02464(10) 0.39963(6) 0.39526(6) 0.0164(2) Uani 1 1 d . . .
C33 C 1.11144(11) 0.35834(7) 0.43449(6) 0.0193(3) Uani 1 1 d . . .
C34 C 1.12382(13) 0.38091(9) 0.50940(7) 0.0270(3) Uani 1 1 d . . .
C35 C 1.08734(13) 0.27910(8) 0.43627(8) 0.0247(3) Uani 1 1 d . . .
C36 C 0.95824(10) 0.49008(7) 0.21565(7) 0.0182(3) Uani 1 1 d . . .
C37 C 0.86114(11) 0.47160(8) 0.17383(8) 0.0247(3) Uani 1 1 d . . .
C38 C 0.97346(13) 0.57028(8) 0.21158(8) 0.0267(3) Uani 1 1 d . . .
N39 N 1.07256(8) 0.31686(5) 0.18598(5) 0.0161(2) Uani 1 1 d . . .
C40 C 0.97552(10) 0.29727(6) 0.15904(6) 0.0163(2) Uani 1 1 d . . .
C41 C 0.95684(10) 0.30629(7) 0.08645(7) 0.0200(3) Uani 1 1 d . . .
C42 C 0.85667(12) 0.28994(8) 0.06230(8) 0.0277(3) Uani 1 1 d . . .
C43 C 0.77630(12) 0.26419(8) 0.10695(8) 0.0309(3) Uani 1 1 d . . .
C44 C 0.79552(11) 0.25319(8) 0.17724(8) 0.0255(3) Uani 1 1 d . . .
C45 C 0.89345(10) 0.26922(6) 0.20476(7) 0.0181(3) Uani 1 1 d . . .
C46 C 0.91405(10) 0.25383(7) 0.28140(7) 0.0191(3) Uani 1 1 d . . .
C47 C 0.96355(12) 0.17992(8) 0.29219(9) 0.0267(3) Uani 1 1 d . . .
C48 C 0.81588(12) 0.26193(9) 0.32902(8) 0.0269(3) Uani 1 1 d . . .
C49 C 1.04265(11) 0.33535(7) 0.03601(7) 0.0219(3) Uani 1 1 d . . .
C50 C 1.03459(13) 0.41550(8) 0.02658(8) 0.0283(3) Uani 1 1 d . . .
C51 C 1.04281(14) 0.30182(9) -0.03501(8) 0.0304(3) Uani 1 1 d . . .
C52 C 1.24978(11) 0.25168(7) 0.29014(8) 0.0134(2) Uani 1 1 d . . .
Ti53 Ti 0.546195(18) 0.124513(12) 0.654278(11) 0.01501(5) Uani 1 1 d . . .
N54 N 0.67790(8) 0.10911(5) 0.71413(5) 0.0170(2) Uani 1 1 d . . .
C55 C 0.68776(10) 0.03858(7) 0.71635(6) 0.0178(2) Uani 1 1 d . . .
C56 C 0.59615(10) -0.00380(7) 0.70767(7) 0.0174(2) Uani 1 1 d . . .
C57 C 0.48474(10) 0.00515(6) 0.71599(6) 0.0161(2) Uani 1 1 d . . .
N58 N 0.44150(8) 0.07059(5) 0.71890(5) 0.0149(2) Uani 1 1 d . . .
C59 C 0.76112(10) 0.15804(7) 0.72951(7) 0.0212(3) Uani 1 1 d . . .
C60 C 0.77167(11) 0.17748(7) 0.79869(8) 0.0268(3) Uani 1 1 d . . .
C61 C 0.85626(13) 0.22210(8) 0.81190(10) 0.0364(4) Uani 1 1 d . . .
C62 C 0.92364(13) 0.24851(8) 0.75973(11) 0.0409(4) Uani 1 1 d . . .
C63 C 0.90746(12) 0.23332(8) 0.69179(10) 0.0348(4) Uani 1 1 d . . .
C64 C 0.82567(11) 0.18791(7) 0.67476(8) 0.0260(3) Uani 1 1 d . . .
C65 C 0.81077(12) 0.17434(8) 0.59864(8) 0.0308(3) Uani 1 1 d . . .
C66 C 0.77747(14) 0.24296(10) 0.55857(10) 0.0393(4) Uani 1 1 d . . .
C67 C 0.91065(15) 0.14343(11) 0.56285(11) 0.0427(4) Uani 1 1 d . . .
C68 C 0.69457(13) 0.15279(8) 0.85739(8) 0.0308(3) Uani 1 1 d . . .
C69 C 0.71730(17) 0.07789(10) 0.88683(10) 0.0429(4) Uani 1 1 d . . .
C70 C 0.68847(16) 0.20247(11) 0.91736(11) 0.0434(5) Uani 1 1 d . . .
C71 C 0.79338(10) -0.00638(7) 0.71984(7) 0.0222(3) Uani 1 1 d . . .
C72 C 0.81236(13) -0.03463(9) 0.64666(9) 0.0308(3) Uani 1 1 d . . .
C73 C 0.77997(13) -0.06929(8) 0.77362(9) 0.0272(3) Uani 1 1 d . . .
C74 C 0.89449(12) 0.03221(8) 0.73908(10) 0.0298(3) Uani 1 1 d . . .
C75 C 0.42135(10) -0.06492(7) 0.71169(7) 0.0217(3) Uani 1 1 d . . .
C76 C 0.47215(15) -0.12502(10) 0.75706(14) 0.0474(5) Uani 1 1 d . . .
C77 C 0.42962(16) -0.08306(11) 0.63461(10) 0.0416(5) Uani 1 1 d . . .
C78 C 0.30233(12) -0.06296(8) 0.73238(9) 0.0289(3) Uani 1 1 d . . .
C79 C 0.33732(10) 0.08475(6) 0.74878(7) 0.0176(2) Uani 1 1 d . . .
C80 C 0.32130(11) 0.07531(7) 0.82152(7) 0.0214(3) Uani 1 1 d . . .
C81 C 0.21907(12) 0.08719(8) 0.84964(8) 0.0307(3) Uani 1 1 d . . .
C82 C 0.13580(12) 0.10857(9) 0.80812(9) 0.0347(4) Uani 1 1 d . . .
C83 C 0.15396(11) 0.12064(8) 0.73732(9) 0.0304(3) Uani 1 1 d . . .
C84 C 0.25407(10) 0.11013(7) 0.70603(7) 0.0231(3) Uani 1 1 d . . .
C85 C 0.26609(13) 0.12552(9) 0.62772(8) 0.0352(4) Uani 1 1 d . . .
C86 C 0.22562(15) 0.19983(10) 0.60662(10) 0.0395(4) Uani 1 1 d . . .
C87 C 0.2094(2) 0.07121(13) 0.58634(13) 0.0616(7) Uani 1 1 d . . .
C88 C 0.41012(13) 0.05502(8) 0.87103(7) 0.0278(3) Uani 1 1 d . . .
C89 C 0.3873(2) -0.01405(11) 0.91438(12) 0.0566(6) Uani 1 1 d . . .
C90 C 0.42641(16) 0.11390(10) 0.92040(9) 0.0358(4) Uani 1 1 d . . .
N91 N 0.51035(8) 0.21238(5) 0.64092(5) 0.0174(2) Uani 1 1 d . . .
C92 C 0.47131(10) 0.28099(7) 0.63045(7) 0.0176(2) Uani 1 1 d . . .
C94 C 0.38277(12) 0.38357(8) 0.67624(8) 0.0261(3) Uani 1 1 d . . .
C95 C 0.39136(12) 0.41934(8) 0.61161(8) 0.0296(3) Uani 1 1 d . . .
C96 C 0.43730(12) 0.38608(8) 0.55614(8) 0.0267(3) Uani 1 1 d . . .
C97 C 0.47676(10) 0.31698(7) 0.56330(7) 0.0202(3) Uani 1 1 d . . .
C98 C 0.51939(12) 0.28058(8) 0.49995(7) 0.0247(3) Uani 1 1 d . . .
C99 C 0.58982(17) 0.32847(10) 0.45164(10) 0.0423(4) Uani 1 1 d . . .
C100 C 0.42785(16) 0.25145(12) 0.45962(10) 0.0448(5) Uani 1 1 d . . .
C101 C 0.41210(12) 0.27764(8) 0.75923(7) 0.0249(3) Uani 1 1 d . . .
C102 C 0.49541(14) 0.30527(10) 0.80692(9) 0.0339(4) Uani 1 1 d . . .
C103 C 0.29966(14) 0.28324(10) 0.79232(9) 0.0341(4) Uani 1 1 d . . .
C104 C 0.56255(14) 0.08464(8) 0.55196(8) 0.0251(3) Uani 1 1 d . . .
H105 H 1.3827(11) 0.4521(7) 0.3070(7) 0.019(4) Uiso 1 1 d . . .
H106 H 1.3191(11) 0.5081(7) -0.0393(7) 0.018(4) Uiso 1 1 d . . .
H107 H 1.3195(11) 0.4072(8) -0.1009(8) 0.027(4) Uiso 1 1 d . . .
H108 H 1.3261(11) 0.2972(8) -0.0404(7) 0.024(4) Uiso 1 1 d . . .
H109 H 1.3325(11) 0.2621(7) 0.1419(8) 0.024(4) Uiso 1 1 d . . .
H110 H 1.5002(13) 0.2558(9) 0.0825(8) 0.039(5) Uiso 1 1 d . . .
H111 H 1.4491(12) 0.2192(8) 0.0196(8) 0.033(4) Uiso 1 1 d . . .
H112 H 1.4483(13) 0.1784(9) 0.0943(8) 0.041(5) Uiso 1 1 d . . .
H113 H 1.1752(13) 0.2210(8) 0.0977(8) 0.031(4) Uiso 1 1 d . . .
H114 H 1.2344(13) 0.2033(8) 0.0273(9) 0.039(5) Uiso 1 1 d . . .
H115 H 1.2621(12) 0.1584(9) 0.0972(8) 0.036(4) Uiso 1 1 d . . .
H116 H 1.3593(11) 0.5215(7) 0.1382(7) 0.023(4) Uiso 1 1 d . . .
H117 H 1.3332(14) 0.6080(9) 0.0110(9) 0.052(5) Uiso 1 1 d . . .
H118 H 1.4491(13) 0.5732(8) 0.0348(8) 0.037(4) Uiso 1 1 d . . .
H119 H 1.3849(13) 0.6285(9) 0.0833(9) 0.043(5) Uiso 1 1 d . . .
H120 H 1.2093(12) 0.5986(8) 0.1413(8) 0.030(4) Uiso 1 1 d . . .
H121 H 1.1708(14) 0.5152(9) 0.1505(9) 0.052(5) Uiso 1 1 d . . .
H122 H 1.1669(11) 0.5645(7) 0.0761(7) 0.016(4) Uiso 1 1 d . . .
H123 H 1.5245(13) 0.4583(9) 0.1125(8) 0.041(5) Uiso 1 1 d . . .
H124 H 1.5052(12) 0.3731(8) 0.1032(8) 0.032(4) Uiso 1 1 d . . .
H125 H 1.6144(12) 0.3981(8) 0.1361(7) 0.029(4) Uiso 1 1 d . . .
H126 H 1.5316(13) 0.5028(9) 0.2333(8) 0.039(5) Uiso 1 1 d . . .
H127 H 1.6261(14) 0.4492(9) 0.2382(9) 0.046(5) Uiso 1 1 d . . .
H128 H 1.5409(14) 0.4478(10) 0.2996(10) 0.056(6) Uiso 1 1 d . . .
H129 H 1.5908(13) 0.3194(8) 0.2373(8) 0.031(4) Uiso 1 1 d . . .
H130 H 1.4761(15) 0.2894(10) 0.2119(10) 0.058(6) Uiso 1 1 d . . .
H131 H 1.4907(13) 0.3209(8) 0.2865(9) 0.039(5) Uiso 1 1 d . . .
H132 H 1.3813(12) 0.5011(8) 0.4002(8) 0.029(4) Uiso 1 1 d . . .
H133 H 1.3052(11) 0.5466(8) 0.4431(8) 0.026(4) Uiso 1 1 d . . .
H134 H 1.2817(12) 0.4638(8) 0.4420(8) 0.031(4) Uiso 1 1 d . . .
H135 H 1.2394(12) 0.6020(8) 0.2654(8) 0.036(4) Uiso 1 1 d . . .
H136 H 1.3549(12) 0.5744(8) 0.2873(8) 0.031(4) Uiso 1 1 d . . .
H137 H 1.2949(12) 0.6264(9) 0.3335(8) 0.036(4) Uiso 1 1 d . . .
H138 H 1.0740(12) 0.5628(8) 0.3470(8) 0.027(4) Uiso 1 1 d . . .
H139 H 1.0944(11) 0.5215(8) 0.4184(7) 0.024(4) Uiso 1 1 d . . .
H140 H 1.1433(11) 0.5992(8) 0.4036(8) 0.029(4) Uiso 1 1 d . . .
H141 H 0.7911(11) 0.4902(7) 0.3053(7) 0.023(4) Uiso 1 1 d . . .
H142 H 0.7722(12) 0.4418(7) 0.4209(7) 0.026(4) Uiso 1 1 d . . .
H143 H 0.9146(11) 0.3836(7) 0.4746(7) 0.024(4) Uiso 1 1 d . . .
H144 H 1.1777(10) 0.3660(7) 0.4109(7) 0.013(3) Uiso 1 1 d . . .
H145 H 1.0655(13) 0.3641(8) 0.5394(8) 0.037(5) Uiso 1 1 d . . .
H146 H 1.1868(13) 0.3596(8) 0.5298(8) 0.036(5) Uiso 1 1 d . . .
H147 H 1.1285(12) 0.4328(9) 0.5113(8) 0.035(4) Uiso 1 1 d . . .
H148 H 1.0799(12) 0.2638(8) 0.3895(8) 0.030(4) Uiso 1 1 d . . .
H149 H 1.1438(12) 0.2510(7) 0.4587(7) 0.025(4) Uiso 1 1 d . . .
H150 H 1.0215(12) 0.2692(8) 0.4631(8) 0.028(4) Uiso 1 1 d . . .
H151 H 1.0198(11) 0.4687(7) 0.1952(7) 0.016(3) Uiso 1 1 d . . .
H152 H 0.8439(11) 0.4203(8) 0.1770(7) 0.027(4) Uiso 1 1 d . . .
H153 H 0.8747(12) 0.4844(8) 0.1244(8) 0.031(4) Uiso 1 1 d . . .
H154 H 0.7979(12) 0.4979(8) 0.1892(7) 0.028(4) Uiso 1 1 d . . .
H155 H 0.9756(11) 0.5902(8) 0.1630(8) 0.027(4) Uiso 1 1 d . . .
H156 H 0.9132(13) 0.5940(8) 0.2342(8) 0.033(4) Uiso 1 1 d . . .
H157 H 1.0403(12) 0.5841(7) 0.2333(7) 0.024(4) Uiso 1 1 d . . .
H158 H 0.8438(12) 0.2989(8) 0.0151(8) 0.030(4) Uiso 1 1 d . . .
H159 H 0.7081(12) 0.2517(8) 0.0900(8) 0.033(4) Uiso 1 1 d . . .
H160 H 0.7420(12) 0.2339(8) 0.2081(8) 0.029(4) Uiso 1 1 d . . .
H161 H 0.9668(11) 0.2877(7) 0.2947(7) 0.017(3) Uiso 1 1 d . . .
H162 H 0.9810(12) 0.1669(8) 0.3430(9) 0.039(5) Uiso 1 1 d . . .
H163 H 0.9145(12) 0.1434(8) 0.2784(7) 0.028(4) Uiso 1 1 d . . .
H164 H 1.0329(13) 0.1762(8) 0.2630(8) 0.040(5) Uiso 1 1 d . . .
H165 H 0.7597(13) 0.2241(8) 0.3222(8) 0.038(5) Uiso 1 1 d . . .
H166 H 0.8381(12) 0.2574(8) 0.3774(8) 0.034(4) Uiso 1 1 d . . .
H167 H 0.7812(13) 0.3093(9) 0.3210(8) 0.041(5) Uiso 1 1 d . . .
H168 H 1.1123(11) 0.3238(7) 0.0574(7) 0.019(4) Uiso 1 1 d . . .
H169 H 0.9636(13) 0.4319(8) 0.0089(8) 0.039(5) Uiso 1 1 d . . .
H170 H 1.0928(12) 0.4362(8) -0.0077(8) 0.036(4) Uiso 1 1 d . . .
H171 H 1.0438(12) 0.4380(8) 0.0718(8) 0.029(4) Uiso 1 1 d . . .
H172 H 1.1061(13) 0.3162(8) -0.0629(8) 0.034(4) Uiso 1 1 d . . .
H173 H 1.0454(12) 0.2491(9) -0.0307(8) 0.034(4) Uiso 1 1 d . . .
H174 H 0.9811(14) 0.3177(9) -0.0630(9) 0.050(5) Uiso 1 1 d . . .
H175 H 1.2095(14) 0.2269(9) 0.3011(9) 0.036(5) Uiso 1 1 d . . .
H176 H 1.2899(14) 0.2369(9) 0.2665(9) 0.041(5) Uiso 1 1 d . . .
H177 H 1.2743(14) 0.2651(9) 0.3175(9) 0.038(6) Uiso 1 1 d . . .
H178 H 0.6136(11) -0.0484(7) 0.6973(7) 0.020(4) Uiso 1 1 d . . .
H179 H 0.8654(12) 0.2345(8) 0.8585(8) 0.035(5) Uiso 1 1 d . . .
H180 H 0.9819(13) 0.2785(9) 0.7701(8) 0.042(5) Uiso 1 1 d . . .
H181 H 0.9492(12) 0.2528(8) 0.6542(8) 0.033(4) Uiso 1 1 d . . .
H182 H 0.7535(11) 0.1403(7) 0.5951(7) 0.023(4) Uiso 1 1 d . . .
H183 H 0.7107(14) 0.2656(9) 0.5793(9) 0.043(5) Uiso 1 1 d . . .
H184 H 0.8385(14) 0.2774(9) 0.5563(9) 0.047(5) Uiso 1 1 d . . .
H185 H 0.7634(13) 0.2319(9) 0.5116(9) 0.041(5) Uiso 1 1 d . . .
H186 H 0.9704(14) 0.1781(9) 0.5614(9) 0.046(5) Uiso 1 1 d . . .
H187 H 0.9359(13) 0.0976(9) 0.5855(9) 0.046(5) Uiso 1 1 d . . .
H188 H 0.8961(14) 0.1304(9) 0.5143(10) 0.048(5) Uiso 1 1 d . . .
H189 H 0.6231(13) 0.1518(8) 0.8383(8) 0.043(5) Uiso 1 1 d . . .
H190 H 0.6672(17) 0.0651(11) 0.9292(12) 0.082(7) Uiso 1 1 d . . .
H191 H 0.7086(15) 0.0416(10) 0.8510(10) 0.064(6) Uiso 1 1 d . . .
H192 H 0.7935(12) 0.0811(7) 0.9043(7) 0.020(4) Uiso 1 1 d . . .
H193 H 0.7549(16) 0.1986(10) 0.9437(10) 0.059(6) Uiso 1 1 d . . .
H194 H 0.6841(14) 0.2498(10) 0.8979(9) 0.052(6) Uiso 1 1 d . . .
H195 H 0.6280(15) 0.1867(10) 0.9500(10) 0.054(6) Uiso 1 1 d . . .
H196 H 0.8813(13) -0.0586(8) 0.6446(8) 0.038(5) Uiso 1 1 d . . .
H197 H 0.7609(13) -0.0701(9) 0.6347(8) 0.036(5) Uiso 1 1 d . . .
H198 H 0.8107(12) 0.0031(9) 0.6116(8) 0.035(5) Uiso 1 1 d . . .
H199 H 0.8436(13) -0.0967(8) 0.7732(8) 0.038(5) Uiso 1 1 d . . .
H200 H 0.7220(13) -0.1000(8) 0.7653(8) 0.038(5) Uiso 1 1 d . . .
H201 H 0.7686(14) -0.0531(9) 0.8195(9) 0.048(5) Uiso 1 1 d . . .
H202 H 0.8910(12) 0.0512(8) 0.7832(8) 0.027(4) Uiso 1 1 d . . .
H203 H 0.9542(13) -0.0030(8) 0.7390(8) 0.036(4) Uiso 1 1 d . . .
H204 H 0.9189(12) 0.0691(8) 0.7057(8) 0.034(4) Uiso 1 1 d . . .
H205 H 0.4805(16) -0.1106(10) 0.8049(11) 0.063(7) Uiso 1 1 d . . .
H206 H 0.4311(14) -0.1654(10) 0.7575(9) 0.050(5) Uiso 1 1 d . . .
H207 H 0.5434(16) -0.1398(10) 0.7392(9) 0.057(6) Uiso 1 1 d . . .
H208 H 0.3987(19) -0.0459(13) 0.6038(12) 0.093(9) Uiso 1 1 d . . .
H209 H 0.5031(15) -0.0923(9) 0.6203(9) 0.046(5) Uiso 1 1 d . . .
H210 H 0.3885(14) -0.1267(10) 0.6277(9) 0.054(5) Uiso 1 1 d . . .
H211 H 0.2737(12) -0.1092(8) 0.7251(8) 0.032(4) Uiso 1 1 d . . .
H212 H 0.2631(12) -0.0265(8) 0.7047(8) 0.034(4) Uiso 1 1 d . . .
H213 H 0.2886(13) -0.0526(8) 0.7818(9) 0.040(5) Uiso 1 1 d . . .
H214 H 0.2065(12) 0.0800(8) 0.8981(8) 0.034(4) Uiso 1 1 d . . .
H215 H 0.0658(14) 0.1152(9) 0.8270(8) 0.044(5) Uiso 1 1 d . . .
H216 H 0.0971(13) 0.1371(8) 0.7084(8) 0.037(5) Uiso 1 1 d . . .
H217 H 0.3393(13) 0.1219(8) 0.6154(8) 0.037(5) Uiso 1 1 d . . .
H218 H 0.2377(14) 0.2087(9) 0.5565(10) 0.054(6) Uiso 1 1 d . . .
H219 H 0.2606(15) 0.2369(10) 0.6323(10) 0.058(6) Uiso 1 1 d . . .
H220 H 0.1489(15) 0.2046(9) 0.6134(9) 0.045(5) Uiso 1 1 d . . .
H221 H 0.2160(18) 0.0829(12) 0.5365(13) 0.088(8) Uiso 1 1 d . . .
H222 H 0.1336(17) 0.0687(11) 0.5995(10) 0.065(7) Uiso 1 1 d . . .
C223 C 0.42175(10) 0.31501(7) 0.68716(7) 0.0210(3) Uani 1 1 d . . .
H223 H 0.2306(17) 0.0261(12) 0.5944(11) 0.070(7) Uiso 1 1 d . . .
H224 H 0.4746(12) 0.0494(7) 0.8457(7) 0.024(4) Uiso 1 1 d . . .
H225 H 0.3730(16) -0.0526(11) 0.8874(11) 0.070(7) Uiso 1 1 d . . .
H226 H 0.4501(16) -0.0257(10) 0.9391(10) 0.056(6) Uiso 1 1 d . . .
H227 H 0.332(2) -0.0046(15) 0.9471(15) 0.130(13) Uiso 1 1 d . . .
H228 H 0.4858(14) 0.1046(9) 0.9518(9) 0.041(5) Uiso 1 1 d . . .
H229 H 0.3637(15) 0.1198(9) 0.9496(9) 0.054(6) Uiso 1 1 d . . .
H230 H 0.4433(13) 0.1599(9) 0.8948(9) 0.045(5) Uiso 1 1 d . . .
H231 H 0.3499(12) 0.4065(8) 0.7148(8) 0.034(4) Uiso 1 1 d . . .
H232 H 0.3653(12) 0.4657(8) 0.6054(8) 0.036(4) Uiso 1 1 d . . .
H233 H 0.4436(11) 0.4098(8) 0.5118(8) 0.027(4) Uiso 1 1 d . . .
H234 H 0.5598(11) 0.2408(7) 0.5149(7) 0.020(4) Uiso 1 1 d . . .
H235 H 0.5492(14) 0.3660(10) 0.4318(9) 0.046(5) Uiso 1 1 d . . .
H236 H 0.6161(14) 0.3007(10) 0.4141(10) 0.054(6) Uiso 1 1 d . . .
H237 H 0.6505(17) 0.3488(11) 0.4777(11) 0.071(7) Uiso 1 1 d . . .
H238 H 0.3753(15) 0.2896(10) 0.4464(9) 0.055(6) Uiso 1 1 d . . .
H239 H 0.3903(14) 0.2131(9) 0.4881(9) 0.048(5) Uiso 1 1 d . . .
H240 H 0.4544(14) 0.2297(10) 0.4178(10) 0.055(6) Uiso 1 1 d . . .
H241 H 0.4261(11) 0.2281(8) 0.7536(7) 0.022(4) Uiso 1 1 d . . .
H242 H 0.5658(13) 0.2954(8) 0.7870(8) 0.035(4) Uiso 1 1 d . . .
H243 H 0.4823(13) 0.3572(9) 0.8116(8) 0.042(5) Uiso 1 1 d . . .
H244 H 0.4865(13) 0.2808(9) 0.8554(9) 0.044(5) Uiso 1 1 d . . .
H245 H 0.2839(13) 0.3318(9) 0.8012(8) 0.040(5) Uiso 1 1 d . . .
H246 H 0.2945(13) 0.2570(9) 0.8379(9) 0.047(5) Uiso 1 1 d . . .
H247 H 0.2451(14) 0.2661(9) 0.7637(9) 0.042(5) Uiso 1 1 d . . .
H248 H 0.5008(16) 0.0760(10) 0.5366(10) 0.060(6) Uiso 1 1 d . . .
H249 H 0.5963(15) 0.1159(10) 0.5218(10) 0.055(6) Uiso 1 1 d . . .
H250 H 0.5992(14) 0.0418(10) 0.5525(9) 0.048(5) Uiso 1 1 d . . .
C1S C 1.0499(6) -0.0932(4) -0.0955(4) 0.093(2) Uani 0.50 1 d P A 1
H1S1 H 1.1269 -0.1029 -0.0962 0.140 Uiso 0.50 1 calc PR A 1
H1S2 H 1.0329 -0.0591 -0.1342 0.140 Uiso 0.50 1 calc PR A 1
H1S3 H 1.0113 -0.1372 -0.1006 0.140 Uiso 0.50 1 calc PR A 1
C2S C 1.0198(12) -0.0652(4) -0.0327(6) 0.138(5) Uani 0.50 1 d P A 1
H2S1 H 1.0646 -0.0901 0.0029 0.165 Uiso 0.50 1 calc PR A 1
H2S2 H 0.9459 -0.0817 -0.0226 0.165 Uiso 0.50 1 calc PR A 1
O3S O 1.0197(5) 0.0004(3) -0.0180(3) 0.0761(18) Uani 0.50 1 d P . 1
C4S C 0.9908(11) 0.0303(4) 0.0395(6) 0.122(5) Uani 0.50 1 d P . 1
H4S1 H 0.9176 0.0131 0.0509 0.146 Uiso 0.50 1 calc PR . 1
H4S2 H 1.0367 0.0082 0.0760 0.146 Uiso 0.50 1 calc PR . 1
C5S C 0.9881(12) 0.0961(6) 0.0508(7) 0.164(6) Uani 0.50 1 d P B 1
H5S1 H 1.0520 0.1084 0.0757 0.246 Uiso 0.50 1 calc PR B 1
H5S2 H 0.9243 0.1066 0.0791 0.246 Uiso 0.50 1 calc PR B 1
H5S3 H 0.9861 0.1240 0.0061 0.246 Uiso 0.50 1 calc PR B 1

loop_
_atom_site_aniso_label
_atom_site_aniso_U_11
_atom_site_aniso_U_22
_atom_site_aniso_U_33
_atom_site_aniso_U_23
_atom_site_aniso_U_13
_atom_site_aniso_U_12
Ti1 0.01230(10) 0.01417(10) 0.01211(10) -0.00066(8) 0.00055(8) -0.00042(8)
N2 0.0135(5) 0.0148(5) 0.0120(5) -0.0016(4) 0.0002(4) -0.0001(4)
C3 0.0131(5) 0.0137(5) 0.0155(6) 0.0008(4) -0.0002(4) -0.0006(4)
C4 0.0131(6) 0.0187(6) 0.0143(6) -0.0021(5) -0.0008(5) -0.0016(5)
C5 0.0161(6) 0.0161(6) 0.0108(5) 0.0010(4) -0.0009(4) 0.0002(4)
N6 0.0133(5) 0.0148(5) 0.0115(5) 0.0005(4) 0.0013(4) 0.0005(4)
C7 0.0123(5) 0.0198(6) 0.0128(5) 0.0004(5) 0.0007(4) -0.0004(5)
C8 0.0127(5) 0.0196(6) 0.0168(6) 0.0004(5) 0.0000(5) -0.0016(5)
C9 0.0214(7) 0.0259(7) 0.0163(6) 0.0041(5) 0.0006(5) -0.0024(5)
C10 0.0258(7) 0.0339(8) 0.0127(6) -0.0011(6) 0.0024(5) -0.0031(6)
C11 0.0240(7) 0.0254(7) 0.0161(6) -0.0060(5) 0.0016(5) 0.0014(6)
C12 0.0166(6) 0.0207(6) 0.0153(6) -0.0024(5) 0.0008(5) 0.0015(5)
C13 0.0332(8) 0.0201(7) 0.0165(6) -0.0046(5) -0.0024(6) 0.0067(6)
C14 0.0344(9) 0.0290(8) 0.0384(9) -0.0124(7) -0.0075(7) 0.0109(7)
C15 0.0377(9) 0.0187(7) 0.0316(8) 0.0007(6) 0.0013(7) 0.0029(6)
C16 0.0209(6) 0.0188(6) 0.0157(6) 0.0009(5) -0.0018(5) -0.0012(5)
C17 0.0317(8) 0.0218(7) 0.0297(8) -0.0004(6) 0.0046(7) -0.0057(6)
C18 0.0234(7) 0.0297(8) 0.0359(9) -0.0095(7) 0.0049(7) -0.0011(6)
C19 0.0123(6) 0.0228(6) 0.0172(6) -0.0030(5) 0.0019(5) -0.0002(5)
C20 0.0157(7) 0.0381(9) 0.0229(7) 0.0015(6) 0.0048(5) 0.0017(6)
C21 0.0151(7) 0.0587(12) 0.0500(11) -0.0290(10) 0.0037(7) -0.0082(7)
C22 0.0186(7) 0.0407(9) 0.0373(9) 0.0121(8) 0.0043(7) 0.0091(7)
C23 0.0185(6) 0.0201(6) 0.0169(6) -0.0049(5) 0.0026(5) -0.0028(5)
C24 0.0251(8) 0.0348(8) 0.0192(7) -0.0099(6) -0.0020(6) -0.0042(6)
C25 0.0304(8) 0.0208(7) 0.0276(8) -0.0058(6) 0.0076(6) -0.0058(6)
C26 0.0238(7) 0.0208(7) 0.0233(7) -0.0085(6) 0.0051(6) -0.0018(5)
C27 0.0132(5) 0.0142(5) 0.0154(6) -0.0023(5) 0.0028(4) -0.0002(4)
C28 0.0151(6) 0.0141(6) 0.0174(6) -0.0010(5) 0.0015(5) 0.0005(4)
C29 0.0154(6) 0.0214(6) 0.0234(7) 0.0008(5) 0.0024(5) 0.0033(5)
C30 0.0169(6) 0.0262(7) 0.0237(7) -0.0012(6) 0.0082(5) 0.0018(5)
C31 0.0214(7) 0.0216(7) 0.0172(6) -0.0001(5) 0.0056(5) -0.0008(5)
C32 0.0175(6) 0.0167(6) 0.0151(6) -0.0017(5) 0.0015(5) 0.0003(5)
C33 0.0189(6) 0.0244(7) 0.0141(6) 0.0018(5) 0.0016(5) 0.0006(5)
C34 0.0306(8) 0.0339(9) 0.0165(7) -0.0010(6) -0.0022(6) 0.0005(7)
C35 0.0280(8) 0.0235(7) 0.0221(7) 0.0044(6) -0.0026(6) 0.0032(6)
C36 0.0155(6) 0.0200(6) 0.0185(6) 0.0031(5) 0.0016(5) 0.0036(5)
C37 0.0201(7) 0.0310(8) 0.0225(7) 0.0016(6) -0.0030(6) 0.0030(6)
C38 0.0269(8) 0.0234(7) 0.0286(8) 0.0059(6) 0.0024(6) 0.0010(6)
N39 0.0148(5) 0.0175(5) 0.0161(5) -0.0007(4) 0.0006(4) -0.0010(4)
C40 0.0139(6) 0.0155(6) 0.0199(6) -0.0030(5) -0.0020(5) 0.0002(5)
C41 0.0190(6) 0.0207(6) 0.0206(6) -0.0018(5) -0.0027(5) 0.0000(5)
C42 0.0241(7) 0.0348(8) 0.0248(7) -0.0022(6) -0.0078(6) -0.0032(6)
C43 0.0186(7) 0.0394(9) 0.0353(8) -0.0028(7) -0.0086(6) -0.0063(6)
C44 0.0162(6) 0.0276(7) 0.0328(8) -0.0011(6) 0.0009(6) -0.0053(5)
C45 0.0159(6) 0.0160(6) 0.0223(6) -0.0014(5) 0.0000(5) 0.0003(5)
C46 0.0166(6) 0.0184(6) 0.0221(6) 0.0001(5) 0.0009(5) -0.0031(5)
C47 0.0258(8) 0.0214(7) 0.0328(8) 0.0010(6) -0.0020(6) 0.0011(6)
C48 0.0232(7) 0.0291(8) 0.0285(8) -0.0050(6) 0.0059(6) -0.0032(6)
C49 0.0196(7) 0.0273(7) 0.0188(6) 0.0003(5) -0.0037(5) -0.0016(5)
C50 0.0280(8) 0.0275(8) 0.0293(8) 0.0003(6) -0.0017(7) -0.0037(6)
C51 0.0332(9) 0.0371(9) 0.0213(7) -0.0043(7) -0.0027(7) -0.0032(7)
C52 0.0126(6) 0.0137(6) 0.0143(6) -0.0028(5) 0.0000(5) -0.0027(5)
Ti53 0.01621(11) 0.01494(11) 0.01391(10) -0.00108(8) -0.00040(8) 0.00025(8)
N54 0.0157(5) 0.0144(5) 0.0207(5) -0.0006(4) -0.0013(4) -0.0003(4)
C55 0.0172(6) 0.0178(6) 0.0183(6) -0.0010(5) 0.0001(5) 0.0019(5)
C56 0.0182(6) 0.0129(6) 0.0212(6) -0.0028(5) -0.0003(5) 0.0015(5)
C57 0.0189(6) 0.0163(6) 0.0133(5) -0.0007(5) -0.0016(5) -0.0011(5)
N58 0.0145(5) 0.0165(5) 0.0140(5) -0.0016(4) -0.0027(4) 0.0002(4)
C59 0.0149(6) 0.0133(6) 0.0357(8) -0.0016(5) -0.0063(5) 0.0005(5)
C60 0.0240(7) 0.0185(7) 0.0391(8) -0.0055(6) -0.0112(6) 0.0025(5)
C61 0.0331(9) 0.0245(8) 0.0538(11) -0.0116(8) -0.0188(8) 0.0007(7)
C62 0.0253(8) 0.0224(8) 0.0765(14) -0.0053(8) -0.0189(9) -0.0044(6)
C63 0.0193(7) 0.0214(7) 0.0629(12) 0.0071(8) -0.0034(7) -0.0028(6)
C64 0.0165(6) 0.0185(7) 0.0425(9) 0.0030(6) -0.0035(6) 0.0005(5)
C65 0.0201(7) 0.0312(8) 0.0400(9) 0.0046(7) 0.0047(6) -0.0057(6)
C66 0.0273(9) 0.0458(11) 0.0429(10) 0.0118(9) 0.0016(8) 0.0023(8)
C67 0.0328(9) 0.0402(10) 0.0529(12) 0.0073(9) 0.0147(9) 0.0018(8)
C68 0.0339(9) 0.0308(8) 0.0290(8) -0.0100(7) -0.0098(7) 0.0022(7)
C69 0.0558(12) 0.0388(10) 0.0343(10) -0.0045(8) -0.0009(9) 0.0084(9)
C70 0.0408(11) 0.0459(11) 0.0465(11) -0.0230(9) -0.0137(9) 0.0068(9)
C71 0.0160(6) 0.0184(6) 0.0320(7) -0.0003(6) 0.0000(5) 0.0035(5)
C72 0.0247(8) 0.0301(8) 0.0373(9) -0.0054(7) 0.0061(7) 0.0070(7)
C73 0.0242(8) 0.0189(7) 0.0380(9) 0.0023(6) -0.0021(7) 0.0043(6)
C74 0.0169(7) 0.0216(7) 0.0506(10) 0.0011(7) -0.0043(7) 0.0036(6)
C75 0.0202(6) 0.0154(6) 0.0296(7) -0.0019(5) -0.0002(6) -0.0041(5)
C76 0.0291(9) 0.0237(8) 0.0871(17) 0.0203(10) -0.0069(10) -0.0072(7)
C77 0.0422(10) 0.0414(10) 0.0438(10) -0.0252(9) 0.0087(9) -0.0202(9)
C78 0.0219(7) 0.0225(7) 0.0426(9) -0.0050(7) -0.0004(7) -0.0071(6)
C79 0.0154(6) 0.0166(6) 0.0208(6) -0.0012(5) -0.0003(5) -0.0010(5)
C80 0.0224(7) 0.0205(6) 0.0212(6) -0.0006(5) 0.0016(5) 0.0008(5)
C81 0.0284(8) 0.0342(8) 0.0288(8) -0.0011(7) 0.0107(7) -0.0005(6)
C82 0.0191(7) 0.0375(9) 0.0471(10) -0.0049(8) 0.0106(7) 0.0008(6)
C83 0.0158(7) 0.0343(8) 0.0415(9) -0.0027(7) -0.0045(6) 0.0014(6)
C84 0.0170(6) 0.0258(7) 0.0267(7) -0.0033(6) -0.0046(5) 0.0007(5)
C85 0.0224(8) 0.0565(11) 0.0266(8) -0.0012(7) -0.0081(6) 0.0103(7)
C86 0.0286(9) 0.0529(11) 0.0360(10) 0.0110(9) -0.0125(8) -0.0024(8)
C87 0.0840(19) 0.0581(14) 0.0458(13) -0.0170(11) -0.0366(13) 0.0278(13)
C88 0.0332(8) 0.0332(8) 0.0168(7) -0.0005(6) -0.0008(6) 0.0066(6)
C89 0.0943(19) 0.0381(11) 0.0378(11) 0.0082(9) -0.0295(13) -0.0015(12)
C90 0.0396(10) 0.0400(10) 0.0285(8) -0.0062(7) -0.0042(8) 0.0026(8)
N91 0.0187(5) 0.0181(5) 0.0155(5) -0.0011(4) -0.0003(4) 0.0007(4)
C92 0.0153(6) 0.0168(6) 0.0208(6) -0.0004(5) -0.0032(5) -0.0008(5)
C94 0.0260(7) 0.0221(7) 0.0309(8) -0.0073(6) -0.0027(6) 0.0044(6)
C95 0.0300(8) 0.0185(7) 0.0402(9) 0.0001(6) -0.0084(7) 0.0066(6)
C96 0.0264(7) 0.0236(7) 0.0295(8) 0.0069(6) -0.0078(6) 0.0014(6)
C97 0.0172(6) 0.0210(6) 0.0223(6) 0.0016(5) -0.0044(5) -0.0002(5)
C98 0.0275(7) 0.0259(7) 0.0200(7) 0.0041(6) 0.0003(6) 0.0021(6)
C99 0.0492(11) 0.0385(10) 0.0363(10) 0.0126(8) 0.0149(9) 0.0065(9)
C100 0.0402(10) 0.0626(13) 0.0342(10) -0.0213(10) -0.0073(8) 0.0019(10)
C101 0.0324(8) 0.0203(7) 0.0223(7) -0.0042(6) 0.0030(6) 0.0016(6)
C102 0.0341(9) 0.0411(10) 0.0263(8) 0.0014(7) -0.0044(7) 0.0003(7)
C103 0.0315(9) 0.0419(10) 0.0295(9) -0.0091(8) 0.0044(7) -0.0060(7)
C104 0.0318(8) 0.0240(8) 0.0195(7) -0.0034(6) 0.0022(6) -0.0016(6)
C223 0.0203(6) 0.0195(6) 0.0236(7) -0.0033(5) -0.0027(5) 0.0000(5)
C1S 0.115(6) 0.060(4) 0.105(5) -0.019(4) 0.014(4) -0.010(4)
C2S 0.250(13) 0.045(5) 0.109(7) 0.032(6) 0.057(7) 0.037(8)
O3S 0.084(4) 0.042(2) 0.101(5) 0.002(3) 0.018(3) -0.028(3)
C4S 0.191(11) 0.057(7) 0.109(9) 0.031(6) 0.078(8) 0.029(8)
C5S 0.187(12) 0.090(8) 0.222(14) -0.075(10) 0.042(9) -0.043(8)

loop_
_geom_bond_atom_site_label_1
_geom_bond_atom_site_label_2
_geom_bond_distance
_geom_bond_site_symmetry_2
_geom_bond_publ_flag
Ti1 N39 1.7262(10) . ?
Ti1 N2 1.9984(10) . ?
Ti1 N6 2.0890(10) . ?
Ti1 C52 2.1699(13) . ?
Ti1 C3 2.6727(12) . ?
N2 C3 1.3748(15) . ?
N2 C7 1.4356(15) . ?
C3 C4 1.3844(16) . ?
C3 C19 1.5584(16) . ?
C4 C5 1.4503(17) . ?
C4 H105 0.921(14) . ?
C5 N6 1.3201(15) . ?
C5 C23 1.5587(17) . ?
N6 C27 1.4491(15) . ?
C7 C12 1.4084(17) . ?
C7 C8 1.4137(17) . ?
C8 C9 1.3931(17) . ?
C8 C16 1.5187(18) . ?
C9 C10 1.379(2) . ?
C9 H106 0.942(14) . ?
C10 C11 1.3761(19) . ?
C10 H107 0.955(14) . ?
C11 C12 1.3974(17) . ?
C11 H108 0.932(14) . ?
C12 C13 1.5218(18) . ?
C13 C15 1.531(2) . ?
C13 C14 1.534(2) . ?
C13 H109 0.954(14) . ?
C14 H110 0.965(17) . ?
C14 H111 1.007(16) . ?
C14 H112 0.984(17) . ?
C15 H113 0.975(16) . ?
C15 H114 0.986(16) . ?
C15 H115 0.992(16) . ?
C16 C18 1.5152(19) . ?
C16 C17 1.5286(19) . ?
C16 H116 0.972(14) . ?
C17 H117 1.036(18) . ?
C17 H118 1.019(16) . ?
C17 H119 0.980(17) . ?
C18 H120 1.003(15) . ?
C18 H121 1.022(18) . ?
C18 H122 0.978(13) . ?
C19 C21 1.523(2) . ?
C19 C20 1.5326(18) . ?
C19 C22 1.542(2) . ?
C20 H123 1.026(17) . ?
C20 H124 0.988(16) . ?
C20 H125 1.004(15) . ?
C21 H126 0.991(17) . ?
C21 H127 0.954(18) . ?
C21 H128 0.971(19) . ?
C22 H129 0.983(16) . ?
C22 H130 1.020(19) . ?
C22 H131 0.944(17) . ?
C23 C26 1.5348(18) . ?
C23 C24 1.5395(19) . ?
C23 C25 1.5478(19) . ?
C24 H132 0.963(15) . ?
C24 H133 0.956(15) . ?
C24 H134 0.999(15) . ?
C25 H135 1.012(16) . ?
C25 H136 0.971(16) . ?
C25 H137 0.963(16) . ?
C26 H138 0.981(15) . ?
C26 H139 0.980(15) . ?
C26 H140 0.999(15) . ?
C27 C28 1.4086(17) . ?
C27 C32 1.4112(16) . ?
C28 C29 1.3944(17) . ?
C28 C36 1.5181(17) . ?
C29 C30 1.3797(18) . ?
C29 H141 0.989(14) . ?
C30 C31 1.3829(19) . ?
C30 H142 0.969(14) . ?
C31 C32 1.3926(17) . ?
C31 H143 0.961(14) . ?
C32 C33 1.5229(18) . ?
C33 C35 1.5317(19) . ?
C33 C34 1.5360(19) . ?
C33 H144 0.943(13) . ?
C34 H145 0.962(16) . ?
C34 H146 0.965(16) . ?
C34 H147 0.988(16) . ?
C35 H148 0.966(15) . ?
C35 H149 0.975(15) . ?
C35 H150 0.973(15) . ?
C36 C38 1.5295(19) . ?
C36 C37 1.5306(19) . ?
C36 H151 0.953(13) . ?
C37 H152 0.995(15) . ?
C37 H153 0.975(15) . ?
C37 H154 0.979(15) . ?
C38 H155 0.985(15) . ?
C38 H156 0.978(16) . ?
C38 H157 0.990(14) . ?
N39 C40 1.3963(15) . ?
C40 C41 1.4190(17) . ?
C40 C45 1.4193(17) . ?
C41 C42 1.3939(19) . ?
C41 C49 1.5119(18) . ?
C42 C43 1.378(2) . ?
C42 H158 0.930(15) . ?
C43 C44 1.380(2) . ?
C43 H159 0.959(15) . ?
C44 C45 1.3924(18) . ?
C44 H160 0.944(15) . ?
C45 C46 1.5109(18) . ?
C46 C48 1.5233(19) . ?
C46 C47 1.5301(19) . ?
C46 H161 0.975(13) . ?
C47 H162 1.020(16) . ?
C47 H163 0.983(15) . ?
C47 H164 1.025(17) . ?
C48 H165 1.026(16) . ?
C48 H166 0.974(16) . ?
C48 H167 0.998(17) . ?
C49 C50 1.520(2) . ?
C49 C51 1.537(2) . ?
C49 H168 0.991(13) . ?
C50 H169 1.001(16) . ?
C50 H170 1.033(16) . ?
C50 H171 0.999(15) . ?
C51 H172 0.977(16) . ?
C51 H173 0.998(16) . ?
C51 H174 0.987(18) . ?
C52 H175 0.712(18) . ?
C52 H176 0.732(18) . ?
C52 H177 0.679(18) . ?
Ti53 N91 1.7251(11) . ?
Ti53 N58 2.0217(10) . ?
Ti53 N54 2.0452(10) . ?
Ti53 C104 2.1483(15) . ?
Ti53 C57 2.6024(12) . ?
Ti53 C55 2.6535(13) . ?
Ti53 C56 2.6563(13) . ?
N54 C55 1.3382(15) . ?
N54 C59 1.4497(16) . ?
C55 C56 1.4263(17) . ?
C55 C71 1.5669(17) . ?
C56 C57 1.4101(17) . ?
C56 H178 0.902(14) . ?
C57 N58 1.3507(15) . ?
C57 C75 1.5608(17) . ?
N58 C79 1.4398(16) . ?
C59 C64 1.4034(19) . ?
C59 C60 1.408(2) . ?
C60 C61 1.400(2) . ?
C60 C68 1.519(2) . ?
C61 C62 1.366(3) . ?
C61 H179 0.948(16) . ?
C62 C63 1.372(3) . ?
C62 H180 0.962(17) . ?
C63 C64 1.402(2) . ?
C63 H181 0.939(16) . ?
C64 C65 1.515(2) . ?
C65 C66 1.530(2) . ?
C65 C67 1.538(2) . ?
C65 H182 0.976(14) . ?
C66 H183 1.018(17) . ?
C66 H184 1.008(18) . ?
C66 H185 0.959(17) . ?
C67 H186 0.999(18) . ?
C67 H187 1.000(18) . ?
C67 H188 1.000(18) . ?
C68 C69 1.522(2) . ?
C68 C70 1.528(2) . ?
C68 H189 0.978(16) . ?
C69 H190 1.03(2) . ?
C69 H191 1.01(2) . ?
C69 H192 1.025(14) . ?
C70 H193 0.99(2) . ?
C70 H194 0.952(19) . ?
C70 H195 1.006(19) . ?
C71 C74 1.534(2) . ?
C71 C73 1.537(2) . ?
C71 C72 1.543(2) . ?
C72 H196 0.973(16) . ?
C72 H197 0.977(16) . ?
C72 H198 0.952(16) . ?
C73 H199 0.946(17) . ?
C73 H200 0.957(17) . ?
C73 H201 0.956(18) . ?
C74 H202 0.939(15) . ?
C74 H203 0.997(16) . ?
C74 H204 0.965(16) . ?
C75 C78 1.5328(19) . ?
C75 C76 1.535(2) . ?
C75 C77 1.538(2) . ?
C76 H205 0.98(2) . ?
C76 H206 0.925(18) . ?
C76 H207 0.990(19) . ?
C77 H208 0.98(2) . ?
C77 H209 0.970(18) . ?
C77 H210 0.995(19) . ?
C78 H211 0.969(16) . ?
C78 H212 0.983(16) . ?
C78 H213 0.989(17) . ?
C79 C80 1.4057(18) . ?
C79 C84 1.4080(18) . ?
C80 C81 1.3970(19) . ?
C80 C88 1.5151(19) . ?
C81 C82 1.373(2) . ?
C81 H214 0.940(15) . ?
C82 C83 1.377(2) . ?
C82 H215 0.949(17) . ?
C83 C84 1.3927(19) . ?
C83 H216 0.954(16) . ?
C84 C85 1.517(2) . ?
C85 C86 1.527(2) . ?
C85 C87 1.528(3) . ?
C85 H217 0.943(16) . ?
C86 H218 0.974(19) . ?
C86 H219 0.993(19) . ?
C86 H220 0.970(18) . ?
C87 H221 0.97(2) . ?
C87 H222 0.98(2) . ?
C87 H223 0.90(2) . ?
C88 C90 1.524(2) . ?
C88 C89 1.533(2) . ?
C88 H224 0.939(14) . ?
C89 H225 0.94(2) . ?
C89 H226 0.95(2) . ?
C89 H227 0.94(3) . ?
C90 H228 0.979(17) . ?
C90 H229 0.961(19) . ?
C90 H230 0.997(18) . ?
N91 C92 1.3890(16) . ?
C92 C223 1.4214(18) . ?
C92 C97 1.4219(17) . ?
C94 C95 1.380(2) . ?
C94 C223 1.3887(19) . ?
C94 H231 0.960(15) . ?
C95 C96 1.378(2) . ?
C95 H232 0.935(16) . ?
C96 C97 1.3945(18) . ?
C96 H233 0.941(15) . ?
C97 C98 1.5140(19) . ?
C98 C99 1.527(2) . ?
C98 C100 1.527(2) . ?
C98 H234 0.938(14) . ?
C99 H235 0.938(18) . ?
C99 H236 0.966(19) . ?
C99 H237 1.01(2) . ?
C100 H238 0.999(19) . ?
C100 H239 0.996(18) . ?
C100 H240 0.973(19) . ?
C101 C223 1.5182(19) . ?
C101 C102 1.523(2) . ?
C101 C103 1.534(2) . ?
C101 H241 0.964(14) . ?
C102 H242 0.972(16) . ?
C102 H243 1.004(17) . ?
C102 H244 1.018(17) . ?
C103 H245 0.963(17) . ?
C103 H246 0.980(18) . ?
C103 H247 0.959(17) . ?
C104 H248 0.86(2) . ?
C104 H249 0.904(19) . ?
C104 H250 0.927(18) . ?
C1S C2S 1.386(12) . ?
C1S H1S1 0.9800 . ?
C1S H1S2 0.9800 . ?
C1S H1S3 0.9800 . ?
C2S O3S 1.291(10) . ?
C2S H2S1 0.9900 . ?
C2S H2S2 0.9900 . ?
O3S C4S 0.747(11) 2_755 ?
O3S O3S 0.838(10) 2_755 ?
O3S C4S 1.310(11) . ?
O3S C2S 1.673(11) 2_755 ?
O3S C5S 1.972(11) 2_755 ?
C4S C5S 1.278(11) . ?
C4S C4S 1.961(19) 2_755 ?
C4S H4S1 0.9900 . ?
C4S H4S2 0.9900 . ?
C5S H5S1 0.9800 . ?
C5S H5S2 0.9800 . ?
C5S H5S3 0.9800 . ?
